data_7109840
loop_
_publ_author_name
'Nathalie Bridonneau'
'Lise-Marie Chamoreau'
'Philippe P. Laine'
'Wolfgang Wernsdorfer'
'Valerie Marvaud'

_publ_section_title
;
 A new versatile class of hetero-tetra-metallic assemblies: highlighting
 single-molecule magnet behaviour
;
_journal_name_full Chem.Commun.
_journal_page_first 9476
_journal_paper_doi 10.1039/c3cc45037f
_journal_volume 49
_journal_year 2013
_chemical_formula_moiety 'C52 H52 Cu2 N20 O16 Tb2 W2, 2(C30 H22 N6 Ni), 2(Cl O4), 20 (H2 O)'
_chemical_formula_sum 'C112 H136 Cl2 Cu2 N32 Ni2 O44 Tb2 W2'
_chemical_formula_weight 3635.47
_chemical_name_systematic
;
?
;
_space_group_IT_number 70
_symmetry_cell_setting orthorhombic
_symmetry_Int_Tables_number 70
_symmetry_space_group_name_Hall '-F 2uv 2vw'
_symmetry_space_group_name_H-M 'F d d d :2'
_atom_sites_solution_hydrogens geom
_atom_sites_solution_primary direct
_atom_sites_solution_secondary difmap
_audit_creation_method SHELXL-97
_cell_angle_alpha 90.00
_cell_angle_beta 90.00
_cell_angle_gamma 90.00
_cell_formula_units_Z 8
_cell_length_a 23.0007(7)
_cell_length_b 29.7883(9)
_cell_length_c 42.1077(12)
_cell_measurement_reflns_used 9764
_cell_measurement_temperature 200(2)
_cell_measurement_theta_max 32
_cell_measurement_theta_min 2.66
_cell_volume 28850.2(15)
_computing_cell_refinement 'Bruker SAINT'
_computing_data_collection 'Bruker APEX2'
_computing_data_reduction 'Bruker SAINT'
_computing_molecular_graphics 'DIAMOND. Crystal Impact GbR, Bonn, Germany'
_computing_publication_material 'WinGX publication routines (Farrugia, 1999)'
_computing_structure_refinement 'SHELXL-97 (Sheldrick, 2008)'
_computing_structure_solution 'SIR97 (Giacovazzo et al, 1997)'
_diffrn_ambient_temperature 200(2)
_diffrn_measured_fraction_theta_full 0.998
_diffrn_measured_fraction_theta_max 0.998
_diffrn_measurement_device_type 'Bruker APEX-II CCD'
_diffrn_measurement_method '\f and \w scans'
_diffrn_radiation_monochromator graphite
_diffrn_radiation_source 'fine-focus sealed tube'
_diffrn_radiation_type MoK\a
_diffrn_radiation_wavelength 0.71073
_diffrn_reflns_av_R_equivalents 0.0254
_diffrn_reflns_av_sigmaI/netI 0.0205
_diffrn_reflns_limit_h_max 34
_diffrn_reflns_limit_h_min -21
_diffrn_reflns_limit_k_max 44
_diffrn_reflns_limit_k_min -44
_diffrn_reflns_limit_l_max 46
_diffrn_reflns_limit_l_min -62
_diffrn_reflns_number 85990
_diffrn_reflns_theta_full 32.02
_diffrn_reflns_theta_max 32.02
_diffrn_reflns_theta_min 1.67
_diffrn_standards_number 0
_exptl_absorpt_coefficient_mu 3.225
_exptl_absorpt_correction_T_max 0.746
_exptl_absorpt_correction_T_min 0.672
_exptl_absorpt_correction_type multi-scan
_exptl_absorpt_process_details
;
SADABS, Bruker AXS Inc., Madison,
Wisconsin, USA.
;
_exptl_crystal_colour orange
_exptl_crystal_density_diffrn 1.674
_exptl_crystal_density_method 'not measured'
_exptl_crystal_description prism
_exptl_crystal_F_000 14480
_exptl_crystal_size_max 0.22
_exptl_crystal_size_mid 0.18
_exptl_crystal_size_min 0.11
_refine_diff_density_max 1.947
_refine_diff_density_min -1.723
_refine_diff_density_rms 0.136
_refine_ls_extinction_method none
_refine_ls_goodness_of_fit_ref 0.992
_refine_ls_hydrogen_treatment constr
_refine_ls_matrix_type full
_refine_ls_number_parameters 453
_refine_ls_number_reflns 12546
_refine_ls_number_restraints 1
_refine_ls_restrained_S_all 0.993
_refine_ls_R_factor_all 0.0549
_refine_ls_R_factor_gt 0.0315
_refine_ls_shift/su_max 0.003
_refine_ls_shift/su_mean 0.000
_refine_ls_structure_factor_coef Fsqd
_refine_ls_weighting_details 'calc w=1/[\s^2^(Fo^2^)+(0.0506P)^2^+381.0761P] where P=(Fo^2^+2Fc^2^)/3'
_refine_ls_weighting_scheme calc
_refine_ls_wR_factor_gt 0.0846
_refine_ls_wR_factor_ref 0.1038
_reflns_number_gt 8871
_reflns_number_total 12546
_reflns_threshold_expression >2\s(I)
_cod_data_source_file c3cc45037f.txt
_cod_data_source_block nb4_11_0m
_cod_original_sg_symbol_H-M 'F d d d'
_cod_database_code 7109840

loop_
_symmetry_equiv_pos_as_xyz
'x, y, z'
'-x+1/4, -y+1/4, z'
'x, -y+1/4, -z+1/4'
'-x+1/4, y, -z+1/4'
'x, y+1/2, z+1/2'
'-x+1/4, -y+3/4, z+1/2'
'x, -y+3/4, -z+3/4'
'-x+1/4, y+1/2, -z+3/4'
'x+1/2, y, z+1/2'
'-x+3/4, -y+1/4, z+1/2'
'x+1/2, -y+1/4, -z+3/4'
'-x+3/4, y, -z+3/4'
'x+1/2, y+1/2, z'
'-x+3/4, -y+3/4, z'
'x+1/2, -y+3/4, -z+1/4'
'-x+3/4, y+1/2, -z+1/4'
'-x, -y, -z'
'x-1/4, y-1/4, -z'
'-x, y-1/4, z-1/4'
'x-1/4, -y, z-1/4'
'-x, -y+1/2, -z+1/2'
'x-1/4, y+1/4, -z+1/2'
'-x, y+1/4, z+1/4'
'x-1/4, -y+1/2, z+1/4'
'-x+1/2, -y, -z+1/2'
'x+1/4, y-1/4, -z+1/2'
'-x+1/2, y-1/4, z+1/4'
'x+1/4, -y, z+1/4'
'-x+1/2, -y+1/2, -z'
'x+1/4, y+1/4, -z'
'-x+1/2, y+1/4, z-1/4'
'x+1/4, -y+1/2, z-1/4'

loop_
_atom_site_label
_atom_site_type_symbol
_atom_site_fract_x
_atom_site_fract_y
_atom_site_fract_z
_atom_site_U_iso_or_equiv
_atom_site_adp_type
_atom_site_occupancy
_atom_site_symmetry_multiplicity
_atom_site_calc_flag
_atom_site_refinement_flags
W1 W 0.949650(7) 0.1250 0.1250 0.01661(4) Uani 1 2 d S
Tb1 Tb 1.1250 0.1250 0.031766(4) 0.01799(5) Uani 1 2 d S
Cu1 Cu 1.1250 0.1250 -0.047854(13) 0.02960(13) Uani 1 2 d S
O1 O 1.10581(12) 0.08527(8) -0.01394(5) 0.0275(5) Uani 1 1 d .
O2 O 1.10130(12) 0.04245(8) 0.03788(6) 0.0274(5) Uani 1 1 d .
N1 N 1.06084(13) 0.11991(11) 0.07623(7) 0.0281(6) Uani 1 1 d .
N2 N 0.99751(16) 0.22961(11) 0.11777(8) 0.0352(7) Uani 1 1 d .
N3 N 0.83981(15) 0.05800(12) 0.10613(8) 0.0348(7) Uani 1 1 d .
N4 N 0.91254(15) 0.15520(11) 0.05173(7) 0.0341(7) Uani 1 1 d .
N5 N 1.10036(16) 0.08490(12) -0.08074(7) 0.0349(7) Uani 1 1 d .
C1 C 1.02212(14) 0.11966(11) 0.09362(7) 0.0226(6) Uani 1 1 d .
C2 C 0.98112(15) 0.19327(11) 0.12106(8) 0.0243(6) Uani 1 1 d .
C3 C 0.87719(15) 0.08155(11) 0.11310(7) 0.0237(6) Uani 1 1 d .
C4 C 0.92274(15) 0.14424(11) 0.07751(8) 0.0239(6) Uani 1 1 d .
C5 C 1.1016(2) 0.01864(14) 0.06776(9) 0.0410(9) Uani 1 1 d .
H5A H 1.0622 0.0084 0.0727 0.062 Uiso 1 1 calc R
H5B H 1.1154 0.0387 0.0846 0.062 Uiso 1 1 calc R
H5C H 1.1276 -0.0074 0.0662 0.062 Uiso 1 1 calc R
C6 C 1.08672(16) 0.01764(11) 0.01103(8) 0.0262(6) Uani 1 1 d .
C7 C 1.07042(18) -0.02692(12) 0.01073(10) 0.0350(8) Uani 1 1 d .
H7 H 1.0673 -0.0433 0.0300 0.042 Uiso 1 1 calc R
C8 C 1.0587(2) -0.04757(14) -0.01802(11) 0.0417(10) Uani 1 1 d .
H8 H 1.0472 -0.0782 -0.0184 0.050 Uiso 1 1 calc R
C9 C 1.06340(19) -0.02420(14) -0.04605(10) 0.0392(9) Uani 1 1 d .
H9 H 1.0554 -0.0391 -0.0655 0.047 Uiso 1 1 calc R
C10 C 1.07984(16) 0.02116(13) -0.04648(9) 0.0303(7) Uani 1 1 d .
C11 C 1.09102(15) 0.04238(11) -0.01714(8) 0.0248(6) Uani 1 1 d .
C12 C 1.08418(18) 0.04420(15) -0.07698(9) 0.0370(9) Uani 1 1 d .
H12 H 1.0742 0.0276 -0.0955 0.044 Uiso 1 1 calc R
C13 C 1.1008(2) 0.10787(18) -0.11156(9) 0.0480(11) Uani 1 1 d .
H13A H 1.0630 0.1229 -0.1152 0.058 Uiso 1 1 calc R
H13B H 1.1070 0.0858 -0.1288 0.058 Uiso 1 1 calc R
Ni2 Ni 0.8750 0.3750 0.009711(16) 0.02870(13) Uani 1 2 d S
N6 N 0.84052(16) 0.33257(11) 0.04520(8) 0.0361(7) Uani 1 1 d .
N7 N 0.93406(14) 0.32623(11) 0.01139(8) 0.0326(7) Uani 1 1 d .
N8 N 0.93238(16) 0.39526(13) -0.02593(10) 0.0431(8) Uani 1 1 d .
C14 C 0.7917(2) 0.33812(16) 0.06138(12) 0.0482(11) Uani 1 1 d .
H14 H 0.7674 0.3629 0.0562 0.058 Uiso 1 1 calc R
C15 C 0.7743(3) 0.30963(19) 0.08550(13) 0.0596(14) Uani 1 1 d .
H15 H 0.7394 0.3150 0.0969 0.072 Uiso 1 1 calc R
C16 C 0.8084(3) 0.2738(2) 0.09239(13) 0.0610(14) Uani 1 1 d .
H16 H 0.7970 0.2535 0.1087 0.073 Uiso 1 1 calc R
C17 C 0.8589(2) 0.26660(16) 0.07617(12) 0.0479(11) Uani 1 1 d .
H17 H 0.8828 0.2415 0.0810 0.058 Uiso 1 1 calc R
C18 C 0.87487(19) 0.29671(13) 0.05229(10) 0.0357(8) Uani 1 1 d .
C19 C 0.92800(18) 0.29380(13) 0.03343(10) 0.0345(8) Uani 1 1 d .
C20 C 0.9707(2) 0.26091(15) 0.03693(13) 0.0486(11) Uani 1 1 d .
H20 H 0.9669 0.2376 0.0522 0.058 Uiso 1 1 calc R
C21 C 1.0183(2) 0.26344(17) 0.01747(16) 0.0589(14) Uani 1 1 d .
H21 H 1.0480 0.2415 0.0195 0.071 Uiso 1 1 calc R
C22 C 1.0246(2) 0.29677(17) -0.00493(14) 0.0508(12) Uani 1 1 d .
H22 H 1.0579 0.2980 -0.0182 0.061 Uiso 1 1 calc R
C23 C 0.98030(17) 0.32875(14) -0.00744(11) 0.0374(9) Uani 1 1 d .
C24 C 0.97854(18) 0.36655(16) -0.03003(11) 0.0424(10) Uani 1 1 d .
C25 C 1.0174(3) 0.3727(2) -0.05433(15) 0.0617(15) Uani 1 1 d .
H25 H 1.0499 0.3533 -0.0566 0.074 Uiso 1 1 calc R
C26 C 1.0091(3) 0.4067(3) -0.07498(18) 0.089(2) Uani 1 1 d .
H26 H 1.0353 0.4107 -0.0922 0.107 Uiso 1 1 calc R
C27 C 0.9632(3) 0.4357(3) -0.0715(2) 0.095(3) Uani 1 1 d .
H27 H 0.9572 0.4596 -0.0860 0.114 Uiso 1 1 calc R
C28 C 0.9257(3) 0.4289(2) -0.04600(15) 0.0692(18) Uani 1 1 d .
H28 H 0.8942 0.4491 -0.0430 0.083 Uiso 1 1 calc R
Cl1 Cl 0.6224(4) 0.2762(3) 0.11390(16) 0.147(2) Uiso 0.50 1 d PD
O3 O 0.5771(6) 0.2485(5) 0.1177(3) 0.231(5) Uiso 1 1 d .
O4 O 0.6250 0.3186(7) 0.1250 0.220(7) Uiso 1 2 d S
O5 O 0.6184(10) 0.2746(9) 0.0798(4) 0.224(10) Uiso 0.50 1 d PD
O1W O 1.21819(11) 0.09631(9) 0.01705(6) 0.0317(5) Uani 1 1 d .
H1A H 1.2306 0.0901 -0.0010 0.048 Uiso 1 1 d R
H1B H 1.2506 0.0943 0.0266 0.048 Uiso 1 1 d R
O2W O 1.02017(17) 0.16310(13) -0.04540(8) 0.0567(9) Uani 1 1 d .
H2A H 0.9988 0.1488 -0.0585 0.085 Uiso 1 1 d R
H2B H 1.0194 0.1848 -0.0583 0.085 Uiso 1 1 d R
O3W O 0.7639(2) -0.00506(15) 0.07511(11) 0.0773(13) Uani 1 1 d .
O4WA O 0.9445(3) 0.1255(3) -0.0915(2) 0.0569(19) Uani 0.50 1 d P
O4WB O 0.9489(6) 0.1026(5) -0.0758(3) 0.111(5) Uani 0.50 1 d P
O5WA O 0.9780(3) 0.07221(19) -0.14163(17) 0.0651(16) Uani 0.70 1 d P
O5WB O 0.9404(8) 0.0614(5) -0.1333(4) 0.068(4) Uani 0.30 1 d P
O6WA O 0.8425(8) 0.1226(6) -0.0651(4) 0.135(6) Uiso 0.50 1 d P
O6WB O 0.8444(4) 0.0988(4) -0.0585(2) 0.071(2) Uiso 0.50 1 d P
O7W O 0.8548(5) 0.1668(4) -0.0089(3) 0.192(4) Uiso 1 1 d .

loop_
_atom_site_aniso_label
_atom_site_aniso_U_11
_atom_site_aniso_U_22
_atom_site_aniso_U_33
_atom_site_aniso_U_23
_atom_site_aniso_U_13
_atom_site_aniso_U_12
W1 0.01783(8) 0.01822(7) 0.01378(7) -0.00063(6) 0.000 0.000
Tb1 0.02112(9) 0.01845(9) 0.01439(8) 0.000 0.000 0.00025(7)
Cu1 0.0424(3) 0.0318(3) 0.0146(2) 0.000 0.000 -0.0065(3)
O1 0.0403(14) 0.0236(11) 0.0186(10) -0.0029(9) -0.0005(10) -0.0058(10)
O2 0.0375(14) 0.0229(11) 0.0219(11) -0.0006(9) 0.0016(10) -0.0010(10)
N1 0.0249(13) 0.0377(17) 0.0218(13) 0.0030(12) 0.0022(10) 0.0053(12)
N2 0.0407(18) 0.0271(15) 0.0377(17) 0.0007(12) 0.0003(14) -0.0054(13)
N3 0.0322(16) 0.0381(17) 0.0341(16) 0.0009(13) -0.0034(13) -0.0090(14)
N4 0.0402(18) 0.0366(17) 0.0256(14) 0.0038(12) -0.0024(13) 0.0018(14)
N5 0.0388(18) 0.0465(19) 0.0195(13) -0.0048(13) -0.0025(12) -0.0050(15)
C1 0.0242(14) 0.0258(15) 0.0178(13) 0.0005(11) -0.0002(11) 0.0049(12)
C2 0.0257(15) 0.0240(14) 0.0232(15) -0.0011(11) -0.0004(12) 0.0004(12)
C3 0.0257(14) 0.0252(14) 0.0201(13) 0.0007(11) -0.0006(12) 0.0005(13)
C4 0.0233(15) 0.0249(15) 0.0235(14) -0.0016(12) 0.0011(12) 0.0013(12)
C5 0.067(3) 0.0295(18) 0.0270(18) 0.0058(14) 0.0018(18) 0.0024(19)
C6 0.0276(16) 0.0222(14) 0.0288(16) -0.0037(12) 0.0021(13) 0.0019(12)
C7 0.041(2) 0.0215(16) 0.042(2) -0.0026(14) 0.0054(17) -0.0023(15)
C8 0.047(2) 0.0263(18) 0.052(2) -0.0131(17) 0.007(2) -0.0073(17)
C9 0.039(2) 0.038(2) 0.040(2) -0.0197(17) 0.0032(17) -0.0056(17)
C10 0.0287(17) 0.0334(18) 0.0289(17) -0.0130(14) 0.0019(13) -0.0019(14)
C11 0.0223(15) 0.0258(15) 0.0263(15) -0.0068(12) 0.0013(12) 0.0001(12)
C12 0.039(2) 0.048(2) 0.0243(16) -0.0134(16) -0.0008(15) -0.0034(18)
C13 0.065(3) 0.060(3) 0.0196(17) -0.0029(18) -0.0071(18) -0.010(2)
Ni2 0.0240(3) 0.0276(3) 0.0346(3) 0.000 0.000 0.0077(2)
N6 0.0392(18) 0.0290(16) 0.0403(18) 0.0027(13) -0.0017(14) 0.0069(13)
N7 0.0274(15) 0.0312(16) 0.0391(17) -0.0074(13) -0.0023(13) 0.0060(12)
N8 0.0338(18) 0.046(2) 0.050(2) 0.0038(17) 0.0078(16) 0.0053(16)
C14 0.047(3) 0.042(2) 0.056(3) 0.010(2) 0.014(2) 0.004(2)
C15 0.070(4) 0.057(3) 0.053(3) 0.013(2) 0.022(3) 0.002(3)
C16 0.077(4) 0.057(3) 0.050(3) 0.017(2) 0.010(3) -0.003(3)
C17 0.061(3) 0.037(2) 0.046(2) 0.0114(19) -0.008(2) 0.005(2)
C18 0.041(2) 0.0280(17) 0.0376(19) 0.0009(14) -0.0067(17) 0.0057(16)
C19 0.0342(19) 0.0269(17) 0.042(2) -0.0027(15) -0.0096(16) 0.0057(15)
C20 0.041(2) 0.033(2) 0.072(3) 0.004(2) -0.008(2) 0.0105(18)
C21 0.042(3) 0.039(2) 0.096(4) -0.004(3) -0.002(3) 0.015(2)
C22 0.031(2) 0.047(3) 0.074(3) -0.009(2) 0.004(2) 0.0089(19)
C23 0.0259(18) 0.037(2) 0.050(2) -0.0091(17) -0.0027(16) 0.0036(15)
C24 0.0267(18) 0.051(3) 0.049(2) -0.0088(19) 0.0089(17) 0.0012(17)
C25 0.050(3) 0.069(4) 0.066(3) 0.004(3) 0.029(3) 0.005(3)
C26 0.078(5) 0.104(6) 0.086(5) 0.031(4) 0.047(4) 0.012(4)
C27 0.083(5) 0.099(6) 0.102(6) 0.056(5) 0.039(4) 0.011(4)
C28 0.055(3) 0.075(4) 0.078(4) 0.033(3) 0.022(3) 0.013(3)
O1W 0.0280(13) 0.0422(15) 0.0250(12) -0.0073(11) 0.0009(10) 0.0078(11)
O2W 0.071(2) 0.065(2) 0.0342(16) 0.0103(15) -0.0136(16) -0.0151(19)
O3W 0.075(3) 0.080(3) 0.077(3) -0.033(2) 0.006(2) -0.030(2)
O4WA 0.055(4) 0.060(5) 0.057(5) -0.005(4) -0.003(4) -0.005(4)
O4WB 0.146(12) 0.114(10) 0.072(7) 0.019(7) -0.011(7) -0.055(9)
O5WA 0.078(4) 0.034(3) 0.083(4) -0.004(3) -0.008(4) 0.003(3)
O5WB 0.086(11) 0.036(7) 0.083(11) -0.007(6) -0.020(9) 0.023(7)

loop_
_atom_type_symbol
_atom_type_description
_atom_type_scat_dispersion_real
_atom_type_scat_dispersion_imag
_atom_type_scat_source
C C 0.0033 0.0016 'International Tables Vol C Tables 4.2.6.8 and 6.1.1.4'
H H 0.0000 0.0000 'International Tables Vol C Tables 4.2.6.8 and 6.1.1.4'
N N 0.0061 0.0033 'International Tables Vol C Tables 4.2.6.8 and 6.1.1.4'
O O 0.0106 0.0060 'International Tables Vol C Tables 4.2.6.8 and 6.1.1.4'
Cl Cl 0.1484 0.1585 'International Tables Vol C Tables 4.2.6.8 and 6.1.1.4'
Ni Ni 0.3393 1.1124 'International Tables Vol C Tables 4.2.6.8 and 6.1.1.4'
W W -0.8490 6.8722 'International Tables Vol C Tables 4.2.6.8 and 6.1.1.4'
Cu Cu 0.3201 1.2651 'International Tables Vol C Tables 4.2.6.8 and 6.1.1.4'
Tb Tb -0.1723 4.1537 'International Tables Vol C Tables 4.2.6.8 and 6.1.1.4'

loop_
_geom_angle_atom_site_label_1
_geom_angle_atom_site_label_2
_geom_angle_atom_site_label_3
_geom_angle
_geom_angle_site_symmetry_1
_geom_angle_site_symmetry_3
C1 W1 C1 77.21(17) 3 .
C1 W1 C2 76.19(12) 3 3
C1 W1 C2 73.51(12) . 3
C1 W1 C2 73.51(12) 3 .
C1 W1 C2 76.19(12) . .
C2 W1 C2 140.93(18) 3 .
C1 W1 C3 142.01(12) 3 .
C1 W1 C3 114.39(12) . .
C2 W1 C3 73.39(13) 3 .
C2 W1 C3 143.11(12) . .
C1 W1 C3 114.39(12) 3 3
C1 W1 C3 142.01(12) . 3
C2 W1 C3 143.11(12) 3 3
C2 W1 C3 73.39(12) . 3
C3 W1 C3 79.57(18) . 3
C1 W1 C4 70.84(12) 3 3
C1 W1 C4 140.71(12) . 3
C2 W1 C4 77.10(12) 3 3
C2 W1 C4 114.45(12) . 3
C3 W1 C4 80.58(12) . 3
C3 W1 C4 74.07(12) 3 3
C1 W1 C4 140.71(12) 3 .
C1 W1 C4 70.84(12) . .
C2 W1 C4 114.45(12) 3 .
C2 W1 C4 77.10(12) . .
C3 W1 C4 74.07(12) . .
C3 W1 C4 80.58(12) 3 .
C4 W1 C4 146.87(18) 3 .
O1 Tb1 O1 66.55(12) . 2_755
O1 Tb1 N1 143.74(10) . 2_755
O1 Tb1 N1 120.28(10) 2_755 2_755
O1 Tb1 N1 120.28(10) . .
O1 Tb1 N1 143.74(10) 2_755 .
N1 Tb1 N1 76.79(15) 2_755 .
O1 Tb1 O1W 76.78(9) . .
O1 Tb1 O1W 78.18(10) 2_755 .
N1 Tb1 O1W 70.83(9) 2_755 .
N1 Tb1 O1W 137.29(10) . .
O1 Tb1 O1W 78.18(10) . 2_755
O1 Tb1 O1W 76.78(9) 2_755 2_755
N1 Tb1 O1W 137.29(10) 2_755 2_755
N1 Tb1 O1W 70.83(9) . 2_755
O1W Tb1 O1W 149.94(12) . 2_755
O1 Tb1 O2 62.90(8) . .
O1 Tb1 O2 128.72(8) 2_755 .
N1 Tb1 O2 96.60(10) 2_755 .
N1 Tb1 O2 74.07(10) . .
O1W Tb1 O2 82.65(9) . .
O1W Tb1 O2 100.41(9) 2_755 .
O1 Tb1 O2 128.72(8) . 2_755
O1 Tb1 O2 62.90(8) 2_755 2_755
N1 Tb1 O2 74.07(10) 2_755 2_755
N1 Tb1 O2 96.60(10) . 2_755
O1W Tb1 O2 100.41(9) . 2_755
O1W Tb1 O2 82.65(9) 2_755 2_755
O2 Tb1 O2 168.32(11) . 2_755
O1 Tb1 Cu1 33.27(6) . .
O1 Tb1 Cu1 33.27(6) 2_755 .
N1 Tb1 Cu1 141.61(7) 2_755 .
N1 Tb1 Cu1 141.61(7) . .
O1W Tb1 Cu1 74.97(6) . .
O1W Tb1 Cu1 74.97(6) 2_755 .
O2 Tb1 Cu1 95.84(5) . .
O2 Tb1 Cu1 95.84(5) 2_755 .
O1 Cu1 O1 82.98(14) 2_755 .
O1 Cu1 N5 176.01(14) 2_755 .
O1 Cu1 N5 94.93(12) . .
O1 Cu1 N5 94.93(12) 2_755 2_755
O1 Cu1 N5 176.01(14) . 2_755
N5 Cu1 N5 87.4(2) . 2_755
O1 Cu1 Tb1 41.49(7) 2_755 .
O1 Cu1 Tb1 41.49(7) . .
N5 Cu1 Tb1 136.32(10) . .
N5 Cu1 Tb1 136.32(10) 2_755 .
C11 O1 Cu1 125.5(2) . .
C11 O1 Tb1 128.9(2) . .
Cu1 O1 Tb1 105.24(11) . .
C6 O2 C5 116.6(3) . .
C6 O2 Tb1 119.0(2) . .
C5 O2 Tb1 124.4(2) . .
C1 N1 Tb1 167.3(3) . .
C12 N5 C13 123.6(3) . .
C12 N5 Cu1 126.0(3) . .
C13 N5 Cu1 110.3(3) . .
N1 C1 W1 175.3(3) . .
N2 C2 W1 177.5(3) . .
N3 C3 W1 178.0(3) . .
N4 C4 W1 175.1(3) . .
O2 C5 H5A 109.5 . .
O2 C5 H5B 109.5 . .
H5A C5 H5B 109.5 . .
O2 C5 H5C 109.5 . .
H5A C5 H5C 109.5 . .
H5B C5 H5C 109.5 . .
C7 C6 O2 125.7(3) . .
C7 C6 C11 121.2(3) . .
O2 C6 C11 113.1(3) . .
C6 C7 C8 119.3(4) . .
C6 C7 H7 120.4 . .
C8 C7 H7 120.4 . .
C9 C8 C7 120.7(4) . .
C9 C8 H8 119.7 . .
C7 C8 H8 119.7 . .
C8 C9 C10 121.3(4) . .
C8 C9 H9 119.3 . .
C10 C9 H9 119.3 . .
C9 C10 C11 118.0(4) . .
C9 C10 C12 118.8(3) . .
C11 C10 C12 123.2(3) . .
O1 C11 C6 116.0(3) . .
O1 C11 C10 124.5(3) . .
C6 C11 C10 119.5(3) . .
N5 C12 C10 125.1(3) . .
N5 C12 H12 117.4 . .
C10 C12 H12 117.4 . .
N5 C13 C13 108.7(3) . 2_755
N5 C13 H13A 110.0 . .
C13 C13 H13A 110.0 2_755 .
N5 C13 H13B 110.0 . .
C13 C13 H13B 110.0 2_755 .
H13A C13 H13B 108.3 . .
N7 Ni2 N7 175.9(2) . 14_655
N7 Ni2 N8 78.76(15) . .
N7 Ni2 N8 104.23(14) 14_655 .
N7 Ni2 N8 104.23(14) . 14_655
N7 Ni2 N8 78.76(15) 14_655 14_655
N8 Ni2 N8 88.1(2) . 14_655
N7 Ni2 N6 98.94(13) . 14_655
N7 Ni2 N6 78.13(14) 14_655 14_655
N8 Ni2 N6 95.64(15) . 14_655
N8 Ni2 N6 156.81(14) 14_655 14_655
N7 Ni2 N6 78.13(14) . .
N7 Ni2 N6 98.94(13) 14_655 .
N8 Ni2 N6 156.81(14) . .
N8 Ni2 N6 95.64(15) 14_655 .
N6 Ni2 N6 89.9(2) 14_655 .
C14 N6 C18 118.5(4) . .
C14 N6 Ni2 127.5(3) . .
C18 N6 Ni2 114.0(3) . .
C23 N7 C19 122.3(3) . .
C23 N7 Ni2 118.9(3) . .
C19 N7 Ni2 118.5(3) . .
C28 N8 C24 118.8(4) . .
C28 N8 Ni2 127.3(3) . .
C24 N8 Ni2 113.5(3) . .
N6 C14 C15 123.2(5) . .
N6 C14 H14 118.4 . .
C15 C14 H14 118.4 . .
C16 C15 C14 118.2(5) . .
C16 C15 H15 120.9 . .
C14 C15 H15 120.9 . .
C15 C16 C17 120.6(5) . .
C15 C16 H16 119.7 . .
C17 C16 H16 119.7 . .
C16 C17 C18 118.9(4) . .
C16 C17 H17 120.5 . .
C18 C17 H17 120.5 . .
N6 C18 C17 120.6(4) . .
N6 C18 C19 114.4(4) . .
C17 C18 C19 125.0(4) . .
N7 C19 C20 120.2(4) . .
N7 C19 C18 114.8(3) . .
C20 C19 C18 125.0(4) . .
C21 C20 C19 117.4(5) . .
C21 C20 H20 121.3 . .
C19 C20 H20 121.3 . .
C22 C21 C20 122.3(4) . .
C22 C21 H21 118.9 . .
C20 C21 H21 118.9 . .
C21 C22 C23 117.8(5) . .
C21 C22 H22 121.1 . .
C23 C22 H22 121.1 . .
N7 C23 C22 120.0(4) . .
N7 C23 C24 114.0(3) . .
C22 C23 C24 126.1(4) . .
C25 C24 N8 120.9(5) . .
C25 C24 C23 124.5(4) . .
N8 C24 C23 114.6(4) . .
C26 C25 C24 119.3(5) . .
C26 C25 H25 120.4 . .
C24 C25 H25 120.4 . .
C25 C26 C27 120.8(6) . .
C25 C26 H26 119.6 . .
C27 C26 H26 119.6 . .
C26 C27 C28 118.0(6) . .
C26 C27 H27 121.0 . .
C28 C27 H27 121.0 . .
N8 C28 C27 122.1(6) . .
N8 C28 H28 118.9 . .
C27 C28 H28 118.9 . .
Cl1 Cl1 O3 88.9(10) 4_655 .
Cl1 Cl1 O4 69.5(4) 4_655 .
O3 Cl1 O4 124.8(9) . .
Cl1 Cl1 O5 175.7(16) 4_655 .
O3 Cl1 O5 92.9(12) . .
O4 Cl1 O5 112.4(12) . .
Cl1 Cl1 O3 55.6(7) 4_655 4_655
O3 Cl1 O3 100.7(11) . 4_655
O4 Cl1 O3 106.2(7) . 4_655
O5 Cl1 O3 120.2(12) . 4_655
Cl1 O3 Cl1 35.5(7) . 4_655
Cl1 O4 Cl1 40.9(9) 4_655 .
Tb1 O1W H1A 128.6 . .
Tb1 O1W H1B 133.7 . .
H1A O1W H1B 96.6 . .
H2A O2W H2B 87.2 . .

loop_
_geom_bond_atom_site_label_1
_geom_bond_atom_site_label_2
_geom_bond_distance
_geom_bond_site_symmetry_2
W1 C1 2.133(3) 3
W1 C1 2.133(3) .
W1 C2 2.165(3) 3
W1 C2 2.165(3) .
W1 C3 2.169(3) .
W1 C3 2.169(3) 3
W1 C4 2.170(3) 3
W1 C4 2.170(3) .
Tb1 O1 2.302(2) .
Tb1 O1 2.302(2) 2_755
Tb1 N1 2.389(3) 2_755
Tb1 N1 2.389(3) .
Tb1 O1W 2.389(3) .
Tb1 O1W 2.389(3) 2_755
Tb1 O2 2.532(2) .
Tb1 O2 2.532(2) 2_755
Tb1 Cu1 3.3526(6) .
Cu1 O1 1.906(2) 2_755
Cu1 O1 1.906(2) .
Cu1 N5 1.915(3) .
Cu1 N5 1.915(3) 2_755
O1 C11 1.329(4) .
O2 C6 1.392(4) .
O2 C5 1.444(4) .
N1 C1 1.153(4) .
N2 C2 1.154(5) .
N3 C3 1.148(5) .
N4 C4 1.157(4) .
N5 C12 1.278(5) .
N5 C13 1.467(5) .
C5 H5A 0.9800 .
C5 H5B 0.9800 .
C5 H5C 0.9800 .
C6 C7 1.379(5) .
C6 C11 1.400(5) .
C7 C8 1.384(6) .
C7 H7 0.9500 .
C8 C9 1.375(7) .
C8 H8 0.9500 .
C9 C10 1.403(6) .
C9 H9 0.9500 .
C10 C11 1.411(5) .
C10 C12 1.459(6) .
C12 H12 0.9500 .
C13 C13 1.511(10) 2_755
C13 H13A 0.9900 .
C13 H13B 0.9900 .
Ni2 N7 1.990(3) .
Ni2 N7 1.990(3) 14_655
Ni2 N8 2.088(4) .
Ni2 N8 2.088(4) 14_655
Ni2 N6 2.112(4) 14_655
Ni2 N6 2.112(4) .
N6 C14 1.324(6) .
N6 C18 1.362(5) .
N7 C23 1.329(5) .
N7 C19 1.347(5) .
N8 C28 1.319(7) .
N8 C24 1.374(6) .
C14 C15 1.383(7) .
C14 H14 0.9500 .
C15 C16 1.356(8) .
C15 H15 0.9500 .
C16 C17 1.365(8) .
C16 H16 0.9500 .
C17 C18 1.397(6) .
C17 H17 0.9500 .
C18 C19 1.460(6) .
C19 C20 1.395(6) .
C20 C21 1.369(8) .
C20 H20 0.9500 .
C21 C22 1.377(8) .
C21 H21 0.9500 .
C22 C23 1.398(6) .
C22 H22 0.9500 .
C23 C24 1.475(7) .
C24 C25 1.372(6) .
C25 C26 1.349(9) .
C25 H25 0.9500 .
C26 C27 1.370(10) .
C26 H26 0.9500 .
C27 C28 1.392(8) .
C27 H27 0.9500 .
C28 H28 0.9500 .
Cl1 Cl1 0.943(14) 4_655
Cl1 O3 1.339(14) .
Cl1 O4 1.349(17) .
Cl1 O5 1.440(16) .
Cl1 O3 1.622(15) 4_655
O3 Cl1 1.622(15) 4_655
O4 Cl1 1.349(17) 4_655
O1W H1A 0.8337 .
O1W H1B 0.8483 .
O2W H2A 0.8537 .
O2W H2B 0.8439 .
O4WA O4WB 0.956(13) .
O5WA O5WB 0.988(18) .
O6WA O6WB 0.765(16) .
